data_7060505
loop_
_publ_author_name
'Zhou, Senhao'
'Zhang, Shiqian'
'Li, Jinsong'
'Liu, Zhiqiang'
'Yu, Xiaoqiang'

_publ_section_title
;
 Syntheses, structures, and one- and two-photon excited fluorescence of
 dimesitylboryl-ended quadrupolar hybrid oligothiophenes
;
_journal_issue 33
_journal_name_full 'New Journal of Chemistry'
_journal_page_first 15035
_journal_page_last 15042
_journal_paper_doi 10.1039/D1NJ00694K
_journal_volume 45
_journal_year 2021
_chemical_formula_sum 'C50 H48 B2 N2 S3'
_chemical_formula_weight 794.70
_space_group_crystal_system monoclinic
_space_group_IT_number 14
_space_group_name_Hall '-P 2ybc'
_space_group_name_H-M_alt 'P 1 21/c 1'
_atom_sites_solution_hydrogens geom
_audit_creation_method SHELXL-2014/7
_audit_update_record
;
2021-03-15 deposited with the CCDC.	2021-03-29 downloaded from the CCDC.
;
_cell_angle_alpha 90
_cell_angle_beta 93.0010(10)
_cell_angle_gamma 90
_cell_formula_units_Z 2
_cell_length_a 8.28370(10)
_cell_length_b 16.1677(3)
_cell_length_c 16.6633(3)
_cell_measurement_reflns_used 6266
_cell_measurement_temperature 296(2)
_cell_measurement_theta_max 27.10
_cell_measurement_theta_min 2.45
_cell_volume 2228.63(6)
_computing_cell_refinement 'Bruker SAINT'
_computing_data_collection 'Bruker APEX2'
_computing_data_reduction 'Bruker SAINT'
_computing_molecular_graphics 'Bruker SHELXTL'
_computing_publication_material 'Bruker SHELXTL'
_computing_structure_refinement 'SHELXL-2014/7 (Sheldrick, 2014)'
_computing_structure_solution 'SHELXS-97 (Sheldrick, 2008)'
_diffrn_ambient_temperature 296(2)
_diffrn_detector_area_resol_mean 8.3
_diffrn_measured_fraction_theta_full 0.999
_diffrn_measured_fraction_theta_max 0.996
_diffrn_measurement_device_type 'Bruker APEX-II CCD'
_diffrn_measurement_method '\f and \w scans'
_diffrn_radiation_type MoK\a
_diffrn_radiation_wavelength 0.71073
_diffrn_reflns_av_R_equivalents 0.0256
_diffrn_reflns_av_unetI/netI 0.0287
_diffrn_reflns_Laue_measured_fraction_full 0.999
_diffrn_reflns_Laue_measured_fraction_max 0.996
_diffrn_reflns_limit_h_max 10
_diffrn_reflns_limit_h_min -10
_diffrn_reflns_limit_k_max 21
_diffrn_reflns_limit_k_min -18
_diffrn_reflns_limit_l_max 21
_diffrn_reflns_limit_l_min -19
_diffrn_reflns_number 19664
_diffrn_reflns_point_group_measured_fraction_full 0.999
_diffrn_reflns_point_group_measured_fraction_max 0.996
_diffrn_reflns_theta_full 25.242
_diffrn_reflns_theta_max 27.508
_diffrn_reflns_theta_min 1.756
_exptl_absorpt_coefficient_mu 0.202
_exptl_absorpt_correction_T_max 0.942
_exptl_absorpt_correction_T_min 0.923
_exptl_absorpt_correction_type multi-scan
_exptl_absorpt_process_details 'APEX2 Software Suite (Bruker, 2005)'
_exptl_crystal_colour orange
_exptl_crystal_density_diffrn 1.184
_exptl_crystal_description bar
_exptl_crystal_F_000 840
_exptl_crystal_size_max 0.400
_exptl_crystal_size_mid 0.380
_exptl_crystal_size_min 0.300
_refine_diff_density_max 0.283
_refine_diff_density_min -0.238
_refine_diff_density_rms 0.045
_refine_ls_extinction_method none
_refine_ls_goodness_of_fit_ref 1.020
_refine_ls_hydrogen_treatment constr
_refine_ls_matrix_type full
_refine_ls_number_parameters 277
_refine_ls_number_reflns 5112
_refine_ls_number_restraints 0
_refine_ls_restrained_S_all 1.020
_refine_ls_R_factor_all 0.0793
_refine_ls_R_factor_gt 0.0570
_refine_ls_shift/su_max 0.006
_refine_ls_shift/su_mean 0.000
_refine_ls_structure_factor_coef Fsqd
_refine_ls_weighting_details 'w=1/[\s^2^(Fo^2^)+(0.0726P)^2^+1.4421P] where P=(Fo^2^+2Fc^2^)/3'
_refine_ls_weighting_scheme calc
_refine_ls_wR_factor_gt 0.1579
_refine_ls_wR_factor_ref 0.1707
_reflns_Friedel_coverage 0.000
_reflns_number_gt 3689
_reflns_number_total 5112
_reflns_threshold_expression 'I > 2\s(I)'
_cod_data_source_file d1nj00694k2.cif
_cod_data_source_block liuzq201304_0m
_cod_depositor_comments 'Adding full bibliography for 7060505--7060508.cif.'
_cod_original_sg_symbol_H-M 'P 21/c'
_cod_database_code 7060505
_shelx_shelxl_version_number 2014/7
_shelx_space_group_comment
; 
The symmetry employed for this shelxl refinement is uniquely defined 
by the following loop, which should always be used as a source of 
symmetry information in preference to the above space-group names. 
They are only intended as comments. 
;
_shelx_estimated_absorpt_t_min 0.923
_shelx_estimated_absorpt_t_max 0.942

loop_
_space_group_symop_operation_xyz
'x, y, z'
'-x, y+1/2, -z+1/2'
'-x, -y, -z'
'x, -y-1/2, z-1/2'

loop_
_atom_site_label
_atom_site_type_symbol
_atom_site_fract_x
_atom_site_fract_y
_atom_site_fract_z
_atom_site_U_iso_or_equiv
_atom_site_adp_type
_atom_site_occupancy
_atom_site_site_symmetry_order
_atom_site_calc_flag
_atom_site_refinement_flags_posn
_atom_site_refinement_flags_adp
_atom_site_refinement_flags_occupancy
_atom_site_disorder_assembly
_atom_site_disorder_group
C2 C 0.0869(3) 0.34398(15) 0.29029(14) 0.0474(6) Uani 1 1 d . . . . .
C3 C 0.3743(3) 0.46472(14) 0.44533(14) 0.0469(6) Uani 1 1 d . . . . .
C4 C 0.1916(3) 0.15644(15) 0.17022(14) 0.0475(6) Uani 1 1 d . . . . .
C5 C 0.2379(3) 0.07952(16) 0.31785(16) 0.0529(6) Uani 1 1 d . . . . .
H5 H 0.2497 0.0524 0.3670 0.063 Uiso 1 1 calc R U . . .
C6 C 0.6480(3) 0.45990(15) 0.51413(15) 0.0535(6) Uani 1 1 d . . . . .
C7 C -0.1116(3) 0.29947(15) 0.16663(14) 0.0470(6) Uani 1 1 d . . . . .
C8 C 0.1158(3) 0.18947(14) 0.23651(14) 0.0431(5) Uani 1 1 d . . . . .
C9 C 0.2482(3) 0.43030(14) 0.38984(14) 0.0473(6) Uani 1 1 d . . . . .
C10 C 0.0131(3) 0.41602(17) 0.31059(17) 0.0615(7) Uani 1 1 d . . . . .
H10 H -0.0875 0.4321 0.2885 0.074 Uiso 1 1 calc R U . . .
C11 C 0.1362(3) 0.14723(15) 0.31097(14) 0.0471(6) Uani 1 1 d . . . . .
C12 C 0.2958(3) 0.08881(16) 0.18081(16) 0.0537(6) Uani 1 1 d . . . . .
H12 H 0.3487 0.0689 0.1369 0.064 Uiso 1 1 calc R U . . .
C13 C -0.0927(3) 0.36486(16) 0.11131(15) 0.0526(6) Uani 1 1 d . . . . .
C14 C 0.1028(3) 0.46408(17) 0.36802(18) 0.0613(7) Uani 1 1 d . . . . .
H14 H 0.0659 0.5137 0.3886 0.074 Uiso 1 1 calc R U . . .
C15 C 0.3224(3) 0.05075(16) 0.25452(17) 0.0559(6) Uani 1 1 d . . . . .
C16 C 0.5246(3) 0.42590(16) 0.46040(15) 0.0534(6) Uani 1 1 d . . . . .
C17 C -0.2582(3) 0.25594(18) 0.16360(16) 0.0603(7) Uani 1 1 d . . . . .
B2 B 0.0281(3) 0.27609(17) 0.23094(16) 0.0438(6) Uani 1 1 d . . . . .
C19 C -0.3624(4) 0.3386(2) 0.0511(2) 0.0767(9) Uani 1 1 d . . . . .
C20 C 0.0428(4) 0.16951(19) 0.38281(16) 0.0647(8) Uani 1 1 d . . . . .
H20A H -0.0337 0.1265 0.3926 0.097 Uiso 1 1 calc R U . . .
H20B H -0.0135 0.2207 0.3728 0.097 Uiso 1 1 calc R U . . .
H20C H 0.1161 0.1756 0.4290 0.097 Uiso 1 1 calc R U . . .
C21 C -0.3798(4) 0.2767(2) 0.1063(2) 0.0799(10) Uani 1 1 d . . . . .
H21 H -0.4765 0.2474 0.1054 0.096 Uiso 1 1 calc R U . . .
C22 C 0.0605(4) 0.41500(19) 0.10935(18) 0.0669(8) Uani 1 1 d . . . . .
H22A H 0.0600 0.4573 0.1498 0.100 Uiso 1 1 calc R U . . .
H22B H 0.0668 0.4402 0.0574 0.100 Uiso 1 1 calc R U . . .
H22C H 0.1521 0.3795 0.1196 0.100 Uiso 1 1 calc R U . . .
C23 C -0.2164(4) 0.38216(18) 0.05452(16) 0.0632(7) Uani 1 1 d . . . . .
H23 H -0.2018 0.4242 0.0175 0.076 Uiso 1 1 calc R U . . .
C24 C 0.1690(4) 0.1927(2) 0.08665(16) 0.0663(8) Uani 1 1 d . . . . .
H24A H 0.0556 0.1975 0.0723 0.099 Uiso 1 1 calc R U . . .
H24B H 0.2188 0.1572 0.0490 0.099 Uiso 1 1 calc R U . . .
H24C H 0.2182 0.2465 0.0857 0.099 Uiso 1 1 calc R U . . .
C26 C -0.2904(4) 0.1876(2) 0.2217(2) 0.0912(12) Uani 1 1 d . . . . .
H26A H -0.1982 0.1516 0.2267 0.137 Uiso 1 1 calc R U . . .
H26B H -0.3834 0.1566 0.2024 0.137 Uiso 1 1 calc R U . . .
H26C H -0.3102 0.2108 0.2733 0.137 Uiso 1 1 calc R U . . .
C27 C 0.4391(4) -0.0205(2) 0.2657(2) 0.0809(9) Uani 1 1 d . . . . .
H27A H 0.4600 -0.0307 0.3220 0.121 Uiso 1 1 calc R U . . .
H27B H 0.5385 -0.0070 0.2416 0.121 Uiso 1 1 calc R U . . .
H27C H 0.3929 -0.0691 0.2406 0.121 Uiso 1 1 calc R U . . .
C30 C -0.4943(5) 0.3597(3) -0.0115(3) 0.1203(16) Uani 1 1 d . . . . .
H30A H -0.5486 0.3099 -0.0292 0.180 Uiso 1 1 calc R U . . .
H30B H -0.4477 0.3860 -0.0565 0.180 Uiso 1 1 calc R U . . .
H30C H -0.5705 0.3964 0.0113 0.180 Uiso 1 1 calc R U . . .
N25 N 0.5807(6) 0.3538(3) 0.4263(3) 0.0561(11) Uani 0.5 1 d . . P . .
N29 N 0.7953(5) 0.4122(3) 0.5176(3) 0.0536(10) Uani 0.5 1 d . . P . .
S0AA S 0.76286(19) 0.33388(9) 0.45920(10) 0.0666(4) Uani 0.5 1 d . . P . .
S1 S 0.27318(7) 0.33754(4) 0.34177(4) 0.0492(2) Uani 1 1 d . . . . .

loop_
_atom_site_aniso_label
_atom_site_aniso_U_11
_atom_site_aniso_U_22
_atom_site_aniso_U_33
_atom_site_aniso_U_23
_atom_site_aniso_U_13
_atom_site_aniso_U_12
C2 0.0476(13) 0.0449(13) 0.0480(13) -0.0026(10) -0.0142(10) -0.0012(10)
C3 0.0562(14) 0.0404(12) 0.0430(12) -0.0025(10) -0.0092(10) -0.0066(10)
C4 0.0487(13) 0.0481(13) 0.0451(13) -0.0054(10) -0.0043(10) -0.0090(11)
C5 0.0573(15) 0.0472(14) 0.0532(14) 0.0044(11) -0.0073(11) -0.0042(11)
C6 0.0655(16) 0.0443(13) 0.0491(14) -0.0029(11) -0.0117(12) -0.0066(12)
C7 0.0478(13) 0.0463(13) 0.0456(13) -0.0036(10) -0.0086(10) -0.0044(10)
C8 0.0421(12) 0.0401(12) 0.0460(12) -0.0042(9) -0.0073(9) -0.0082(9)
C9 0.0593(15) 0.0383(12) 0.0429(12) -0.0048(10) -0.0092(10) -0.0050(10)
C10 0.0545(15) 0.0576(16) 0.0698(17) -0.0098(13) -0.0229(13) 0.0078(12)
C11 0.0508(14) 0.0452(13) 0.0446(13) -0.0024(10) -0.0042(10) -0.0084(10)
C12 0.0519(14) 0.0539(15) 0.0554(15) -0.0087(12) 0.0045(11) -0.0061(12)
C13 0.0590(15) 0.0513(14) 0.0467(13) -0.0038(11) -0.0056(11) -0.0020(12)
C14 0.0649(17) 0.0446(14) 0.0724(18) -0.0160(13) -0.0156(14) 0.0083(12)
C15 0.0523(15) 0.0455(14) 0.0693(17) -0.0010(12) -0.0028(12) -0.0034(11)
C16 0.0653(16) 0.0445(13) 0.0490(13) -0.0048(11) -0.0112(11) -0.0069(12)
C17 0.0503(15) 0.0648(17) 0.0638(16) -0.0009(13) -0.0149(12) -0.0121(13)
B2 0.0418(14) 0.0458(14) 0.0429(14) -0.0003(11) -0.0046(10) -0.0078(11)
C19 0.0660(19) 0.085(2) 0.075(2) 0.0007(17) -0.0307(16) 0.0023(17)
C20 0.084(2) 0.0624(18) 0.0483(15) 0.0007(12) 0.0082(14) 0.0007(15)
C21 0.0570(17) 0.085(2) 0.094(2) 0.0049(19) -0.0291(16) -0.0158(16)
C22 0.0724(19) 0.0599(17) 0.0679(18) 0.0091(14) -0.0004(14) -0.0114(14)
C23 0.079(2) 0.0611(17) 0.0484(14) 0.0028(13) -0.0099(13) 0.0074(15)
C24 0.0720(19) 0.080(2) 0.0474(15) -0.0001(14) 0.0040(13) 0.0037(15)
C26 0.066(2) 0.095(3) 0.111(3) 0.029(2) -0.0208(19) -0.0336(18)
C27 0.072(2) 0.068(2) 0.102(3) 0.0047(18) 0.0044(18) 0.0173(16)
C30 0.097(3) 0.140(4) 0.117(3) 0.023(3) -0.062(3) 0.001(3)
N25 0.061(3) 0.049(2) 0.056(2) -0.013(2) -0.011(2) -0.001(2)
N29 0.058(3) 0.047(2) 0.054(2) -0.0098(19) -0.0072(19) 0.0010(19)
S0AA 0.0604(8) 0.0599(9) 0.0778(10) -0.0275(7) -0.0145(7) 0.0141(7)
S1 0.0478(3) 0.0416(3) 0.0562(4) -0.0102(3) -0.0160(3) 0.0005(3)

loop_
_atom_type_symbol
_atom_type_description
_atom_type_scat_dispersion_real
_atom_type_scat_dispersion_imag
_atom_type_scat_source
C C 0.0033 0.0016 'International Tables Vol C Tables 4.2.6.8 and 6.1.1.4'
H H 0.0000 0.0000 'International Tables Vol C Tables 4.2.6.8 and 6.1.1.4'
N N 0.0061 0.0033 'International Tables Vol C Tables 4.2.6.8 and 6.1.1.4'
B B 0.0013 0.0007 'International Tables Vol C Tables 4.2.6.8 and 6.1.1.4'
S S 0.1246 0.1234 'International Tables Vol C Tables 4.2.6.8 and 6.1.1.4'

loop_
_geom_angle_atom_site_label_1
_geom_angle_atom_site_label_2
_geom_angle_atom_site_label_3
_geom_angle
_geom_angle_site_symmetry_1
_geom_angle_site_symmetry_3
_geom_angle_publ_flag
C10 C2 B2 129.5(2) . . ?
C10 C2 S1 109.14(17) . . ?
B2 C2 S1 121.33(18) . . ?
C16 C3 C6 116.0(2) . 3_666 ?
C16 C3 C9 122.5(2) . . ?
C6 C3 C9 121.5(2) 3_666 . ?
C12 C4 C8 119.8(2) . . ?
C12 C4 C24 117.7(2) . . ?
C8 C4 C24 122.5(2) . . ?
C15 C5 C11 122.4(2) . . ?
C3 C6 C16 121.6(2) 3_666 . ?
C3 C6 N29 125.1(3) 3_666 . ?
C16 C6 N29 113.2(3) . . ?
C17 C7 C13 118.5(2) . . ?
C17 C7 B2 120.4(2) . . ?
C13 C7 B2 121.1(2) . . ?
C4 C8 C11 117.9(2) . . ?
C4 C8 B2 121.0(2) . . ?
C11 C8 B2 120.8(2) . . ?
C14 C9 C3 127.6(2) . . ?
C14 C9 S1 110.72(18) . . ?
C3 C9 S1 121.72(19) . . ?
C2 C10 C14 114.2(2) . . ?
C5 C11 C8 119.8(2) . . ?
C5 C11 C20 117.4(2) . . ?
C8 C11 C20 122.6(2) . . ?
C15 C12 C4 122.0(2) . . ?
C23 C13 C7 119.4(3) . . ?
C23 C13 C22 118.0(3) . . ?
C7 C13 C22 122.5(2) . . ?
C9 C14 C10 112.9(2) . . ?
C5 C15 C12 117.8(2) . . ?
C5 C15 C27 120.7(3) . . ?
C12 C15 C27 121.4(3) . . ?
N25 C16 C3 127.9(3) . . ?
N25 C16 C6 109.6(3) . . ?
C3 C16 C6 122.5(2) . . ?
C21 C17 C7 119.9(3) . . ?
C21 C17 C26 118.2(3) . . ?
C7 C17 C26 121.9(2) . . ?
C2 B2 C8 117.7(2) . . ?
C2 B2 C7 117.4(2) . . ?
C8 B2 C7 124.8(2) . . ?
C21 C19 C23 117.4(3) . . ?
C21 C19 C30 122.0(3) . . ?
C23 C19 C30 120.5(3) . . ?
C19 C21 C17 122.5(3) . . ?
C13 C23 C19 122.2(3) . . ?
C16 N25 S0AA 110.9(3) . . ?
C6 N29 S0AA 106.4(3) . . ?
N25 S0AA N29 99.9(2) . . ?
C9 S1 C2 93.02(12) . . ?

loop_
_geom_bond_atom_site_label_1
_geom_bond_atom_site_label_2
_geom_bond_distance
_geom_bond_site_symmetry_2
_geom_bond_publ_flag
C2 C10 1.366(4) . ?
C2 B2 1.539(3) . ?
C2 S1 1.729(2) . ?
C3 C16 1.405(4) . ?
C3 C6 1.410(3) 3_666 ?
C3 C9 1.468(3) . ?
C4 C12 1.398(4) . ?
C4 C8 1.404(3) . ?
C4 C24 1.514(4) . ?
C5 C15 1.377(4) . ?
C5 C11 1.383(4) . ?
C6 C3 1.410(3) 3_666 ?
C6 C16 1.433(3) . ?
C6 N29 1.442(5) . ?
C7 C17 1.402(3) . ?
C7 C13 1.417(4) . ?
C7 B2 1.581(3) . ?
C8 C11 1.418(3) . ?
C8 B2 1.578(4) . ?
C9 C14 1.355(4) . ?
C9 S1 1.718(2) . ?
C10 C14 1.413(3) . ?
C11 C20 1.503(4) . ?
C12 C15 1.381(4) . ?
C13 C23 1.387(4) . ?
C13 C22 1.507(4) . ?
C15 C27 1.509(4) . ?
C16 N25 1.387(5) . ?
C17 C21 1.392(4) . ?
C17 C26 1.503(4) . ?
C19 C21 1.373(5) . ?
C19 C23 1.398(4) . ?
C19 C30 1.510(4) . ?
N25 S0AA 1.611(5) . ?
N29 S0AA 1.611(4) . ?
